data_4029754
loop_
_publ_author_name
'Long, Sihui'
'Muthusamy, Venkatraj'
'Willis, Peter G.'
'Parkin, Sean'
'Cammers, Arthur'

_publ_section_title
;
 Inversion symmetry and local vs. dispersive interactions in the
 nucleation of hydrogen bonded cyclic n-mer and tape of
 imidazolecarboxamidines.
;
_journal_name_full 'Beilstein journal of organic chemistry'
_journal_page_first 23
_journal_paper_doi 10.3762/bjoc.4.23
_journal_volume 4
_journal_year 2008
_chemical_formula_sum 'C30 H26 N4'
_chemical_formula_weight 442.55
_chemical_name_systematic
; 
 ? 
;
_space_group_IT_number 14
_symmetry_cell_setting monoclinic
_symmetry_space_group_name_Hall '-P 2yn'
_symmetry_space_group_name_H-M 'P 1 21/n 1'
_atom_sites_solution_hydrogens geom
_atom_sites_solution_primary direct
_atom_sites_solution_secondary difmap
_audit_creation_method SHELXL-97
_cell_angle_alpha 90.00
_cell_angle_beta 95.0346(7)
_cell_angle_gamma 90.00
_cell_formula_units_Z 8
_cell_length_a 11.9380(2)
_cell_length_b 16.4303(3)
_cell_length_c 25.0589(5)
_cell_measurement_reflns_used 11647
_cell_measurement_temperature 90.0(2)
_cell_measurement_theta_max 27.48
_cell_measurement_theta_min 1.00
_cell_volume 4896.21(16)
_computing_cell_refinement 'SCALEPACK (Otwinowski & Minor, 1997)'
_computing_data_collection 'COLLECT (Nonius, 1998)'
_computing_data_reduction 'DENZO-SMN (Otwinowski & Minor, 1997)'
_computing_molecular_graphics 'XP in SHELXTL (Sheldrick, 1994)'
_computing_publication_material
; 
SHELX97-2 (Sheldrick, 1997) and local procedures 
;
_computing_structure_refinement 'SHELXL-97 (Sheldrick, 1997)'
_computing_structure_solution 'SHELXS-97 (Sheldrick, 1990)'
_diffrn_ambient_temperature 90.0(2)
_diffrn_detector_area_resol_mean 18
_diffrn_measured_fraction_theta_full 1.000
_diffrn_measured_fraction_theta_max 1.000
_diffrn_measurement_device_type 'Nonius KappaCCD diffractometer'
_diffrn_measurement_method '\w scans at fixed \c = 55\%'
_diffrn_radiation_monochromator graphite
_diffrn_radiation_source 'fine-focus sealed tube'
_diffrn_radiation_type MoK\a
_diffrn_radiation_wavelength 0.71073
_diffrn_reflns_av_R_equivalents 0.0554
_diffrn_reflns_av_sigmaI/netI 0.0772
_diffrn_reflns_limit_h_max 14
_diffrn_reflns_limit_h_min -14
_diffrn_reflns_limit_k_max 19
_diffrn_reflns_limit_k_min -19
_diffrn_reflns_limit_l_max 29
_diffrn_reflns_limit_l_min -29
_diffrn_reflns_number 16925
_diffrn_reflns_theta_full 25.00
_diffrn_reflns_theta_max 25.00
_diffrn_reflns_theta_min 1.48
_exptl_absorpt_coefficient_mu 0.072
_exptl_absorpt_correction_T_max 0.9858
_exptl_absorpt_correction_T_min 0.9788
_exptl_absorpt_correction_type multi-scan
_exptl_absorpt_process_details 'Scalepack (Otwinowski & Minor, 1997)'
_exptl_crystal_colour 'very pale yellow'
_exptl_crystal_density_diffrn 1.201
_exptl_crystal_density_method 'not measured'
_exptl_crystal_description 'cut block'
_exptl_crystal_F_000 1872
_exptl_crystal_size_max 0.30
_exptl_crystal_size_mid 0.25
_exptl_crystal_size_min 0.20
_refine_diff_density_max .200
_refine_diff_density_min -.218
_refine_diff_density_rms .046
_refine_ls_extinction_coef 0.0008(2)
_refine_ls_extinction_expression Fc^*^=kFc[1+0.001xFc^2^\l^3^/sin(2\q)]^-1/4^
_refine_ls_extinction_method SHELXL
_refine_ls_goodness_of_fit_ref 0.970
_refine_ls_hydrogen_treatment constr
_refine_ls_matrix_type full
_refine_ls_number_parameters 618
_refine_ls_number_reflns 8628
_refine_ls_number_restraints 0
_refine_ls_restrained_S_all 0.970
_refine_ls_R_factor_all 0.1016
_refine_ls_R_factor_gt 0.0458
_refine_ls_shift/su_max 0.008
_refine_ls_shift/su_mean 0.000
_refine_ls_structure_factor_coef Fsqd
_refine_ls_weighting_details 'calc w=1/[\s^2^(Fo^2^)+(0.0599P)^2^] where P=(Fo^2^+2Fc^2^)/3'
_refine_ls_weighting_scheme calc
_refine_ls_wR_factor_gt 0.1006
_refine_ls_wR_factor_ref 0.1201
_reflns_number_gt 5067
_reflns_number_total 8628
_reflns_threshold_expression >2\s(I)
_cod_data_source_file 8b_C1.cif
_cod_data_source_block k05291
_cod_original_sg_symbol_H-M 'P 21/n'
_cod_database_code 4029754

loop_
_symmetry_equiv_pos_as_xyz
'x, y, z'
'-x+1/2, y+1/2, -z+1/2'
'-x, -y, -z'
'x-1/2, -y-1/2, z-1/2'

loop_
_atom_site_label
_atom_site_type_symbol
_atom_site_fract_x
_atom_site_fract_y
_atom_site_fract_z
_atom_site_U_iso_or_equiv
_atom_site_adp_type
_atom_site_occupancy
_atom_site_symmetry_multiplicity
_atom_site_calc_flag
_atom_site_refinement_flags
N1A N 0.48705(13) 0.18074(10) 0.31533(6) 0.0215(4) Uani 1 1 d .
C2A C 0.55622(16) 0.12168(13) 0.33694(8) 0.0241(5) Uani 1 1 d .
H2A H 0.5441 0.0651 0.3310 0.029 Uiso 1 1 calc R
N3A N 0.64199(14) 0.15173(10) 0.36701(7) 0.0240(4) Uani 1 1 d .
C4A C 0.62835(16) 0.23584(13) 0.36480(8) 0.0220(5) Uani 1 1 d .
C5A C 0.53236(16) 0.25535(13) 0.33284(8) 0.0222(5) Uani 1 1 d .
C6A C 0.37736(17) 0.16419(13) 0.28778(9) 0.0240(5) Uani 1 1 d .
N7A N 0.36175(14) 0.14097(11) 0.23954(7) 0.0288(5) Uani 1 1 d .
N8A N 0.29601(13) 0.17227(10) 0.32180(7) 0.0249(4) Uani 1 1 d .
H8A H 0.3173 0.1784 0.3561 0.030 Uiso 1 1 calc R
C9A C 0.70975(17) 0.28912(13) 0.39513(8) 0.0238(5) Uani 1 1 d .
C10A C 0.81760(17) 0.26136(14) 0.41050(8) 0.0301(6) Uani 1 1 d .
H10A H 0.8389 0.2081 0.4006 0.036 Uiso 1 1 calc R
C11A C 0.89490(18) 0.31041(15) 0.44012(9) 0.0354(6) Uani 1 1 d .
H11A H 0.9684 0.2904 0.4503 0.042 Uiso 1 1 calc R
C12A C 0.86587(19) 0.38777(15) 0.45487(9) 0.0375(6) Uani 1 1 d .
H12A H 0.9189 0.4213 0.4750 0.045 Uiso 1 1 calc R
C13A C 0.75854(19) 0.41619(14) 0.44004(9) 0.0350(6) Uani 1 1 d .
H13A H 0.7378 0.4695 0.4502 0.042 Uiso 1 1 calc R
C14A C 0.68087(18) 0.36753(13) 0.41051(8) 0.0289(5) Uani 1 1 d .
H14A H 0.6074 0.3877 0.4007 0.035 Uiso 1 1 calc R
C15A C 0.48911(17) 0.33419(12) 0.31174(8) 0.0232(5) Uani 1 1 d .
C16A C 0.56084(18) 0.38316(13) 0.28464(8) 0.0323(6) Uani 1 1 d .
H16A H 0.6353 0.3653 0.2806 0.039 Uiso 1 1 calc R
C17A C 0.52488(19) 0.45739(14) 0.26363(9) 0.0372(6) Uani 1 1 d .
H17A H 0.5747 0.4902 0.2453 0.045 Uiso 1 1 calc R
C18A C 0.4172(2) 0.48407(14) 0.26911(9) 0.0352(6) Uani 1 1 d .
H18A H 0.3926 0.5350 0.2545 0.042 Uiso 1 1 calc R
C19A C 0.34516(18) 0.43652(13) 0.29600(9) 0.0320(6) Uani 1 1 d .
H19A H 0.2709 0.4549 0.3000 0.038 Uiso 1 1 calc R
C20A C 0.38101(17) 0.36192(13) 0.31729(8) 0.0267(5) Uani 1 1 d .
H20A H 0.3310 0.3296 0.3358 0.032 Uiso 1 1 calc R
C21A C 0.44868(17) 0.14409(14) 0.20456(8) 0.0264(5) Uani 1 1 d .
C22A C 0.47814(18) 0.07369(14) 0.17850(9) 0.0342(6) Uani 1 1 d .
H22A H 0.4445 0.0233 0.1867 0.041 Uiso 1 1 calc R
C23A C 0.55599(19) 0.07614(16) 0.14075(10) 0.0426(7) Uani 1 1 d .
H23A H 0.5750 0.0273 0.1233 0.051 Uiso 1 1 calc R
C24A C 0.60692(19) 0.14887(16) 0.12783(9) 0.0391(6) Uani 1 1 d .
C25A C 0.57709(18) 0.21859(16) 0.15400(9) 0.0368(6) Uani 1 1 d .
H25A H 0.6110 0.2689 0.1460 0.044 Uiso 1 1 calc R
C26A C 0.49876(17) 0.21670(15) 0.19171(8) 0.0315(6) Uani 1 1 d .
H26A H 0.4793 0.2656 0.2089 0.038 Uiso 1 1 calc R
C27A C 0.6906(2) 0.15155(18) 0.08584(11) 0.0636(9) Uani 1 1 d .
H27A H 0.7126 0.2081 0.0800 0.095 Uiso 1 1 calc R
H27B H 0.6561 0.1286 0.0522 0.095 Uiso 1 1 calc R
H27C H 0.7573 0.1197 0.0981 0.095 Uiso 1 1 calc R
C28A C 0.17866(16) 0.17156(12) 0.30615(8) 0.0236(5) Uani 1 1 d .
C29A C 0.13403(17) 0.20904(12) 0.25947(8) 0.0245(5) Uani 1 1 d .
H29A H 0.1819 0.2356 0.2366 0.029 Uiso 1 1 calc R
C30A C 0.01882(17) 0.20734(13) 0.24660(9) 0.0280(5) Uani 1 1 d .
H30A H -0.0112 0.2331 0.2145 0.034 Uiso 1 1 calc R
C31A C -0.05417(17) 0.16955(13) 0.27867(9) 0.0280(5) Uani 1 1 d .
C32A C -0.00758(17) 0.13419(13) 0.32546(8) 0.0282(5) Uani 1 1 d .
H32A H -0.0557 0.1090 0.3488 0.034 Uiso 1 1 calc R
C33A C 0.10717(17) 0.13439(12) 0.33926(8) 0.0264(5) Uani 1 1 d .
H33A H 0.1369 0.1090 0.3715 0.032 Uiso 1 1 calc R
C34A C -0.17893(17) 0.16712(15) 0.26296(10) 0.0435(7) Uani 1 1 d .
H34A H -0.2142 0.2161 0.2763 0.065 Uiso 1 1 calc R
H34B H -0.2114 0.1188 0.2786 0.065 Uiso 1 1 calc R
H34C H -0.1924 0.1649 0.2238 0.065 Uiso 1 1 calc R
N1B N 0.53782(13) 0.14430(10) 0.48738(6) 0.0217(4) Uani 1 1 d .
C2B C 0.45953(16) 0.11800(13) 0.44830(8) 0.0230(5) Uani 1 1 d .
H2B H 0.4598 0.0653 0.4328 0.028 Uiso 1 1 calc R
N3B N 0.38393(13) 0.17374(10) 0.43461(6) 0.0218(4) Uani 1 1 d .
C4B C 0.41418(16) 0.24111(12) 0.46652(8) 0.0205(5) Uani 1 1 d .
C5B C 0.50839(16) 0.22403(12) 0.50017(8) 0.0210(5) Uani 1 1 d .
C6B C 0.62976(16) 0.09343(12) 0.50986(9) 0.0223(5) Uani 1 1 d .
N7B N 0.64849(13) 0.07198(10) 0.55873(7) 0.0233(4) Uani 1 1 d .
N8B N 0.69369(13) 0.07119(10) 0.47006(6) 0.0232(4) Uani 1 1 d .
H8B H 0.6785 0.0971 0.4395 0.028 Uiso 1 1 calc R
C9B C 0.34954(16) 0.31690(13) 0.45737(8) 0.0215(5) Uani 1 1 d .
C10B C 0.23774(16) 0.31344(13) 0.43644(8) 0.0243(5) Uani 1 1 d .
H10B H 0.2022 0.2621 0.4307 0.029 Uiso 1 1 calc R
C11B C 0.17764(18) 0.38426(13) 0.42389(8) 0.0283(5) Uani 1 1 d .
H11B H 0.1014 0.3811 0.4095 0.034 Uiso 1 1 calc R
C12B C 0.22785(17) 0.45889(14) 0.43219(8) 0.0306(6) Uani 1 1 d .
H12B H 0.1867 0.5073 0.4236 0.037 Uiso 1 1 calc R
C13B C 0.33905(18) 0.46302(13) 0.45318(8) 0.0289(5) Uani 1 1 d .
H13B H 0.3741 0.5145 0.4591 0.035 Uiso 1 1 calc R
C14B C 0.39895(17) 0.39319(13) 0.46554(8) 0.0241(5) Uani 1 1 d .
H14B H 0.4751 0.3970 0.4799 0.029 Uiso 1 1 calc R
C15B C 0.57118(16) 0.27082(12) 0.54306(8) 0.0208(5) Uani 1 1 d .
C16B C 0.51198(17) 0.31267(12) 0.57993(8) 0.0252(5) Uani 1 1 d .
H16B H 0.4321 0.3110 0.5769 0.030 Uiso 1 1 calc R
C17B C 0.56849(17) 0.35655(13) 0.62081(8) 0.0264(5) Uani 1 1 d .
H17B H 0.5274 0.3860 0.6453 0.032 Uiso 1 1 calc R
C18B C 0.68422(18) 0.35781(13) 0.62622(8) 0.0288(5) Uani 1 1 d .
H18B H 0.7228 0.3869 0.6550 0.035 Uiso 1 1 calc R
C19B C 0.74447(17) 0.31687(12) 0.58991(8) 0.0264(5) Uani 1 1 d .
H19B H 0.8243 0.3179 0.5937 0.032 Uiso 1 1 calc R
C20B C 0.68790(16) 0.27442(12) 0.54811(8) 0.0240(5) Uani 1 1 d .
H20B H 0.7293 0.2475 0.5226 0.029 Uiso 1 1 calc R
C21B C 0.57614(17) 0.08641(12) 0.59948(8) 0.0233(5) Uani 1 1 d .
C22B C 0.62683(18) 0.08612(13) 0.65187(8) 0.0285(5) Uani 1 1 d .
H22B H 0.7063 0.0814 0.6578 0.034 Uiso 1 1 calc R
C23B C 0.56343(19) 0.09251(13) 0.69525(9) 0.0333(6) Uani 1 1 d .
H23B H 0.6004 0.0925 0.7304 0.040 Uiso 1 1 calc R
C24B C 0.44745(18) 0.09895(13) 0.68876(9) 0.0298(5) Uani 1 1 d .
C25B C 0.39696(18) 0.09950(13) 0.63669(9) 0.0301(6) Uani 1 1 d .
H25B H 0.3175 0.1046 0.6311 0.036 Uiso 1 1 calc R
C26B C 0.45907(16) 0.09285(12) 0.59267(8) 0.0251(5) Uani 1 1 d .
H26B H 0.4217 0.0927 0.5576 0.030 Uiso 1 1 calc R
C27B C 0.3774(2) 0.10209(15) 0.73601(9) 0.0441(7) Uani 1 1 d .
H27D H 0.3644 0.0467 0.7485 0.066 Uiso 1 1 calc R
H27E H 0.3051 0.1282 0.7252 0.066 Uiso 1 1 calc R
H27F H 0.4173 0.1335 0.7650 0.066 Uiso 1 1 calc R
C28B C 0.78046(16) 0.01324(12) 0.46999(8) 0.0219(5) Uani 1 1 d .
C29B C 0.81609(16) -0.03740(12) 0.51247(8) 0.0258(5) Uani 1 1 d .
H29B H 0.7818 -0.0344 0.5452 0.031 Uiso 1 1 calc R
C30B C 0.90267(16) -0.09270(13) 0.50653(9) 0.0278(5) Uani 1 1 d .
H30B H 0.9258 -0.1276 0.5357 0.033 Uiso 1 1 calc R
C31B C 0.95630(16) -0.09891(13) 0.45995(8) 0.0252(5) Uani 1 1 d .
C32B C 0.91860(17) -0.04824(13) 0.41783(9) 0.0279(5) Uani 1 1 d .
H32B H 0.9527 -0.0515 0.3850 0.034 Uiso 1 1 calc R
C33B C 0.83269(16) 0.00682(13) 0.42257(8) 0.0251(5) Uani 1 1 d .
H33B H 0.8088 0.0408 0.3931 0.030 Uiso 1 1 calc R
C34B C 1.05210(17) -0.15741(13) 0.45526(9) 0.0325(6) Uani 1 1 d .
H34D H 1.1000 -0.1585 0.4891 0.049 Uiso 1 1 calc R
H34E H 1.0965 -0.1398 0.4263 0.049 Uiso 1 1 calc R
H34F H 1.0221 -0.2120 0.4474 0.049 Uiso 1 1 calc R

loop_
_atom_site_aniso_label
_atom_site_aniso_U_11
_atom_site_aniso_U_22
_atom_site_aniso_U_33
_atom_site_aniso_U_23
_atom_site_aniso_U_13
_atom_site_aniso_U_12
N1A 0.0214(10) 0.0212(11) 0.0211(10) 0.0002(8) -0.0021(8) -0.0003(8)
C2A 0.0261(12) 0.0206(13) 0.0254(12) 0.0005(10) 0.0006(10) 0.0020(10)
N3A 0.0262(10) 0.0200(11) 0.0255(10) -0.0005(8) 0.0010(8) 0.0014(8)
C4A 0.0212(12) 0.0237(13) 0.0212(12) -0.0012(10) 0.0016(10) 0.0000(10)
C5A 0.0240(12) 0.0217(13) 0.0212(12) -0.0008(10) 0.0033(10) -0.0003(10)
C6A 0.0234(12) 0.0245(13) 0.0238(13) 0.0032(10) 0.0004(10) -0.0019(10)
N7A 0.0286(11) 0.0374(12) 0.0204(11) -0.0021(9) 0.0023(8) -0.0006(9)
N8A 0.0250(10) 0.0303(11) 0.0189(10) -0.0017(8) -0.0013(8) -0.0013(8)
C9A 0.0240(12) 0.0261(13) 0.0215(12) 0.0023(10) 0.0044(10) -0.0014(10)
C10A 0.0290(13) 0.0287(14) 0.0331(13) 0.0020(11) 0.0052(11) -0.0028(11)
C11A 0.0284(14) 0.0411(17) 0.0358(14) 0.0044(12) -0.0021(11) -0.0082(12)
C12A 0.0356(15) 0.0409(17) 0.0345(14) 0.0013(12) -0.0039(11) -0.0151(13)
C13A 0.0441(15) 0.0294(14) 0.0321(14) -0.0045(11) 0.0061(12) -0.0042(12)
C14A 0.0299(13) 0.0299(14) 0.0267(13) -0.0006(11) 0.0013(10) 0.0003(11)
C15A 0.0290(13) 0.0212(13) 0.0190(12) 0.0004(10) -0.0002(10) 0.0031(10)
C16A 0.0321(13) 0.0308(14) 0.0351(14) 0.0065(11) 0.0091(11) 0.0056(11)
C17A 0.0457(16) 0.0290(15) 0.0379(15) 0.0109(12) 0.0094(12) 0.0012(12)
C18A 0.0451(15) 0.0245(14) 0.0354(15) 0.0061(11) -0.0004(12) 0.0086(12)
C19A 0.0288(13) 0.0320(15) 0.0340(14) -0.0035(11) -0.0036(11) 0.0077(11)
C20A 0.0272(13) 0.0250(14) 0.0277(13) -0.0002(10) 0.0010(10) 0.0032(11)
C21A 0.0211(12) 0.0359(15) 0.0216(12) -0.0013(11) -0.0016(10) 0.0012(11)
C22A 0.0352(14) 0.0365(16) 0.0316(14) -0.0013(11) 0.0074(11) 0.0021(12)
C23A 0.0393(15) 0.0453(17) 0.0455(16) -0.0065(13) 0.0164(13) 0.0036(13)
C24A 0.0304(14) 0.0546(18) 0.0332(14) 0.0001(13) 0.0080(11) 0.0011(13)
C25A 0.0304(14) 0.0499(18) 0.0297(14) 0.0031(12) 0.0013(11) -0.0044(12)
C26A 0.0286(13) 0.0400(16) 0.0253(13) -0.0022(11) -0.0007(11) 0.0008(12)
C27A 0.0561(18) 0.074(2) 0.066(2) -0.0018(17) 0.0311(16) -0.0036(16)
C28A 0.0231(12) 0.0239(13) 0.0233(12) -0.0062(10) -0.0005(10) -0.0002(10)
C29A 0.0238(13) 0.0238(13) 0.0261(13) -0.0015(10) 0.0028(10) -0.0012(10)
C30A 0.0290(13) 0.0288(14) 0.0262(13) 0.0003(10) 0.0021(10) 0.0063(11)
C31A 0.0260(13) 0.0278(14) 0.0304(14) -0.0054(11) 0.0030(11) 0.0012(11)
C32A 0.0273(13) 0.0291(14) 0.0295(13) -0.0011(11) 0.0101(11) -0.0007(11)
C33A 0.0332(14) 0.0251(13) 0.0214(12) 0.0021(10) 0.0055(10) 0.0001(11)
C34A 0.0293(14) 0.0519(18) 0.0495(16) 0.0001(13) 0.0044(12) 0.0031(12)
N1B 0.0234(10) 0.0196(10) 0.0218(10) -0.0011(8) -0.0007(8) 0.0024(8)
C2B 0.0270(12) 0.0195(13) 0.0224(12) -0.0049(10) 0.0010(10) -0.0020(10)
N3B 0.0214(10) 0.0209(10) 0.0231(10) -0.0010(8) 0.0016(8) 0.0019(8)
C4B 0.0217(12) 0.0193(12) 0.0205(12) -0.0010(10) 0.0015(9) 0.0000(10)
C5B 0.0209(11) 0.0181(13) 0.0239(12) -0.0009(9) 0.0018(9) 0.0011(10)
C6B 0.0189(12) 0.0192(12) 0.0283(13) -0.0026(10) -0.0002(10) -0.0007(10)
N7B 0.0240(10) 0.0241(11) 0.0217(10) -0.0034(8) 0.0022(8) -0.0002(8)
N8B 0.0260(10) 0.0233(11) 0.0198(10) 0.0019(8) -0.0003(8) 0.0053(8)
C9B 0.0218(12) 0.0250(13) 0.0179(11) 0.0012(10) 0.0027(9) 0.0025(10)
C10B 0.0248(13) 0.0228(13) 0.0253(12) -0.0011(10) 0.0027(10) -0.0004(10)
C11B 0.0216(12) 0.0332(15) 0.0297(13) 0.0043(11) 0.0001(10) 0.0020(11)
C12B 0.0301(14) 0.0266(14) 0.0354(14) 0.0053(11) 0.0044(11) 0.0055(11)
C13B 0.0344(14) 0.0220(13) 0.0303(13) -0.0005(11) 0.0025(11) 0.0010(11)
C14B 0.0225(12) 0.0269(14) 0.0224(12) -0.0006(10) -0.0008(9) 0.0014(10)
C15B 0.0256(12) 0.0176(12) 0.0186(12) -0.0002(9) -0.0012(10) -0.0002(10)
C16B 0.0227(12) 0.0276(13) 0.0251(12) 0.0002(10) 0.0014(10) 0.0031(10)
C17B 0.0307(13) 0.0284(13) 0.0199(12) -0.0022(10) 0.0017(10) 0.0030(11)
C18B 0.0356(14) 0.0240(13) 0.0252(13) -0.0029(10) -0.0052(11) 0.0004(11)
C19B 0.0227(12) 0.0235(13) 0.0313(13) 0.0021(11) -0.0067(10) 0.0008(10)
C20B 0.0239(12) 0.0230(13) 0.0251(12) 0.0008(10) 0.0018(10) 0.0027(10)
C21B 0.0292(13) 0.0156(12) 0.0250(13) 0.0012(10) 0.0016(10) 0.0017(10)
C22B 0.0249(12) 0.0301(14) 0.0303(14) -0.0012(11) 0.0010(11) -0.0006(10)
C23B 0.0416(15) 0.0349(15) 0.0238(13) -0.0005(11) 0.0056(11) 0.0003(12)
C24B 0.0333(14) 0.0242(13) 0.0328(14) -0.0018(11) 0.0086(11) -0.0010(11)
C25B 0.0252(12) 0.0270(14) 0.0391(15) 0.0004(11) 0.0080(11) -0.0003(10)
C26B 0.0260(13) 0.0210(13) 0.0282(13) 0.0016(10) 0.0012(10) 0.0004(10)
C27B 0.0492(16) 0.0430(16) 0.0429(16) -0.0007(13) 0.0194(13) -0.0008(13)
C28B 0.0196(11) 0.0201(12) 0.0253(13) -0.0014(10) -0.0025(10) 0.0009(10)
C29B 0.0254(12) 0.0272(13) 0.0250(13) -0.0001(11) 0.0047(10) 0.0016(11)
C30B 0.0267(13) 0.0266(13) 0.0293(13) 0.0033(11) -0.0025(11) 0.0053(11)
C31B 0.0210(12) 0.0238(13) 0.0303(13) -0.0032(10) -0.0016(10) 0.0010(10)
C32B 0.0254(12) 0.0314(14) 0.0274(13) -0.0017(11) 0.0037(10) 0.0015(11)
C33B 0.0257(12) 0.0256(13) 0.0239(13) 0.0023(10) 0.0020(10) 0.0022(10)
C34B 0.0324(13) 0.0326(14) 0.0324(13) -0.0020(11) 0.0022(11) 0.0066(11)

loop_
_atom_type_symbol
_atom_type_description
_atom_type_scat_dispersion_real
_atom_type_scat_dispersion_imag
_atom_type_scat_source
C C .0033 .0016 'International Tables Vol C Tables 4.2.6.8 and 6.1.1.4'
H H .0000 .0000 'International Tables Vol C Tables 4.2.6.8 and 6.1.1.4'
N N .0061 .0033 'International Tables Vol C Tables 4.2.6.8 and 6.1.1.4'

loop_
_geom_angle_atom_site_label_1
_geom_angle_atom_site_label_2
_geom_angle_atom_site_label_3
_geom_angle
C2A N1A C5A 107.31(16)
C2A N1A C6A 123.25(17)
C5A N1A C6A 128.53(17)
N3A C2A N1A 112.15(18)
N3A C2A H2A 123.9
N1A C2A H2A 123.9
C2A N3A C4A 105.54(17)
C5A C4A N3A 110.04(17)
C5A C4A C9A 129.87(19)
N3A C4A C9A 120.08(17)
C4A C5A N1A 104.96(17)
C4A C5A C15A 131.31(19)
N1A C5A C15A 123.03(17)
N7A C6A N8A 125.27(19)
N7A C6A N1A 124.18(19)
N8A C6A N1A 110.43(17)
C6A N7A C21A 121.71(18)
C6A N8A C28A 124.71(17)
C6A N8A H8A 117.6
C28A N8A H8A 117.6
C10A C9A C14A 118.15(19)
C10A C9A C4A 120.20(19)
C14A C9A C4A 121.63(19)
C9A C10A C11A 120.9(2)
C9A C10A H10A 119.5
C11A C10A H10A 119.5
C12A C11A C10A 120.5(2)
C12A C11A H11A 119.7
C10A C11A H11A 119.7
C11A C12A C13A 119.2(2)
C11A C12A H12A 120.4
C13A C12A H12A 120.4
C12A C13A C14A 120.6(2)
C12A C13A H13A 119.7
C14A C13A H13A 119.7
C13A C14A C9A 120.6(2)
C13A C14A H14A 119.7
C9A C14A H14A 119.7
C20A C15A C16A 118.42(19)
C20A C15A C5A 123.51(19)
C16A C15A C5A 118.07(18)
C17A C16A C15A 120.8(2)
C17A C16A H16A 119.6
C15A C16A H16A 119.6
C18A C17A C16A 120.3(2)
C18A C17A H17A 119.8
C16A C17A H17A 119.8
C17A C18A C19A 119.7(2)
C17A C18A H18A 120.1
C19A C18A H18A 120.1
C18A C19A C20A 120.2(2)
C18A C19A H19A 119.9
C20A C19A H19A 119.9
C15A C20A C19A 120.6(2)
C15A C20A H20A 119.7
C19A C20A H20A 119.7
C26A C21A C22A 118.4(2)
C26A C21A N7A 122.0(2)
C22A C21A N7A 119.4(2)
C23A C22A C21A 120.7(2)
C23A C22A H22A 119.7
C21A C22A H22A 119.7
C22A C23A C24A 121.1(2)
C22A C23A H23A 119.4
C24A C23A H23A 119.4
C25A C24A C23A 117.7(2)
C25A C24A C27A 121.3(2)
C23A C24A C27A 121.0(2)
C24A C25A C26A 121.5(2)
C24A C25A H25A 119.3
C26A C25A H25A 119.3
C21A C26A C25A 120.5(2)
C21A C26A H26A 119.7
C25A C26A H26A 119.7
C24A C27A H27A 109.5
C24A C27A H27B 109.5
H27A C27A H27B 109.5
C24A C27A H27C 109.5
H27A C27A H27C 109.5
H27B C27A H27C 109.5
C33A C28A C29A 119.37(19)
C33A C28A N8A 118.88(18)
C29A C28A N8A 121.72(19)
C30A C29A C28A 119.2(2)
C30A C29A H29A 120.4
C28A C29A H29A 120.4
C31A C30A C29A 122.5(2)
C31A C30A H30A 118.8
C29A C30A H30A 118.8
C32A C31A C30A 117.06(19)
C32A C31A C34A 121.7(2)
C30A C31A C34A 121.2(2)
C31A C32A C33A 121.8(2)
C31A C32A H32A 119.1
C33A C32A H32A 119.1
C32A C33A C28A 120.0(2)
C32A C33A H33A 120.0
C28A C33A H33A 120.0
C31A C34A H34A 109.5
C31A C34A H34B 109.5
H34A C34A H34B 109.5
C31A C34A H34C 109.5
H34A C34A H34C 109.5
H34B C34A H34C 109.5
C2B N1B C5B 106.91(16)
C2B N1B C6B 122.88(17)
C5B N1B C6B 130.19(16)
N3B C2B N1B 112.31(18)
N3B C2B H2B 123.8
N1B C2B H2B 123.8
C2B N3B C4B 105.48(16)
C5B C4B N3B 110.28(17)
C5B C4B C9B 131.14(19)
N3B C4B C9B 118.44(17)
C4B C5B N1B 105.00(17)
C4B C5B C15B 132.71(19)
N1B C5B C15B 122.26(17)
N7B C6B N8B 124.64(19)
N7B C6B N1B 126.44(18)
N8B C6B N1B 108.92(17)
C6B N7B C21B 125.48(18)
C6B N8B C28B 130.12(18)
C6B N8B H8B 114.9
C28B N8B H8B 114.9
C10B C9B C14B 118.16(19)
C10B C9B C4B 119.76(19)
C14B C9B C4B 121.93(18)
C11B C10B C9B 120.7(2)
C11B C10B H10B 119.7
C9B C10B H10B 119.7
C12B C11B C10B 120.3(2)
C12B C11B H11B 119.9
C10B C11B H11B 119.9
C11B C12B C13B 119.5(2)
C11B C12B H12B 120.3
C13B C12B H12B 120.3
C14B C13B C12B 120.5(2)
C14B C13B H13B 119.8
C12B C13B H13B 119.8
C13B C14B C9B 120.90(19)
C13B C14B H14B 119.6
C9B C14B H14B 119.6
C20B C15B C16B 118.80(18)
C20B C15B C5B 122.08(18)
C16B C15B C5B 119.12(18)
C17B C16B C15B 120.47(19)
C17B C16B H16B 119.8
C15B C16B H16B 119.8
C18B C17B C16B 120.1(2)
C18B C17B H17B 119.9
C16B C17B H17B 119.9
C17B C18B C19B 120.2(2)
C17B C18B H18B 119.9
C19B C18B H18B 119.9
C18B C19B C20B 119.7(2)
C18B C19B H19B 120.1
C20B C19B H19B 120.1
C19B C20B C15B 120.61(19)
C19B C20B H20B 119.7
C15B C20B H20B 119.7
C22B C21B C26B 117.48(19)
C22B C21B N7B 115.89(18)
C26B C21B N7B 126.32(19)
C23B C22B C21B 121.1(2)
C23B C22B H22B 119.4
C21B C22B H22B 119.4
C22B C23B C24B 121.6(2)
C22B C23B H23B 119.2
C24B C23B H23B 119.2
C23B C24B C25B 117.3(2)
C23B C24B C27B 121.9(2)
C25B C24B C27B 120.8(2)
C26B C25B C24B 121.9(2)
C26B C25B H25B 119.0
C24B C25B H25B 119.0
C25B C26B C21B 120.5(2)
C25B C26B H26B 119.7
C21B C26B H26B 119.7
C24B C27B H27D 109.5
C24B C27B H27E 109.5
H27D C27B H27E 109.5
C24B C27B H27F 109.5
H27D C27B H27F 109.5
H27E C27B H27F 109.5
C29B C28B C33B 118.59(19)
C29B C28B N8B 125.49(19)
C33B C28B N8B 115.91(18)
C28B C29B C30B 119.3(2)
C28B C29B H29B 120.4
C30B C29B H29B 120.4
C31B C30B C29B 122.7(2)
C31B C30B H30B 118.6
C29B C30B H30B 118.6
C30B C31B C32B 117.02(19)
C30B C31B C34B 121.58(19)
C32B C31B C34B 121.40(19)
C33B C32B C31B 121.4(2)
C33B C32B H32B 119.3
C31B C32B H32B 119.3
C32B C33B C28B 121.0(2)
C32B C33B H33B 119.5
C28B C33B H33B 119.5
C31B C34B H34D 109.5
C31B C34B H34E 109.5
H34D C34B H34E 109.5
C31B C34B H34F 109.5
H34D C34B H34F 109.5
H34E C34B H34F 109.5

loop_
_geom_bond_atom_site_label_1
_geom_bond_atom_site_label_2
_geom_bond_distance
N1A C2A 1.356(2)
N1A C5A 1.395(2)
N1A C6A 1.451(2)
C2A N3A 1.313(2)
C2A H2A 0.9500
N3A C4A 1.392(3)
C4A C5A 1.377(3)
C4A C9A 1.469(3)
C5A C15A 1.475(3)
C6A N7A 1.266(2)
C6A N8A 1.354(2)
N7A C21A 1.417(2)
N8A C28A 1.421(2)
N8A H8A 0.8800
C9A C10A 1.388(3)
C9A C14A 1.397(3)
C10A C11A 1.390(3)
C10A H10A 0.9500
C11A C12A 1.377(3)
C11A H11A 0.9500
C12A C13A 1.384(3)
C12A H12A 0.9500
C13A C14A 1.388(3)
C13A H13A 0.9500
C14A H14A 0.9500
C15A C20A 1.387(3)
C15A C16A 1.394(3)
C16A C17A 1.382(3)
C16A H16A 0.9500
C17A C18A 1.376(3)
C17A H17A 0.9500
C18A C19A 1.381(3)
C18A H18A 0.9500
C19A C20A 1.389(3)
C19A H19A 0.9500
C20A H20A 0.9500
C21A C26A 1.385(3)
C21A C22A 1.389(3)
C22A C23A 1.384(3)
C22A H22A 0.9500
C23A C24A 1.392(3)
C23A H23A 0.9500
C24A C25A 1.382(3)
C24A C27A 1.514(3)
C25A C26A 1.387(3)
C25A H25A 0.9500
C26A H26A 0.9500
C27A H27A 0.9800
C27A H27B 0.9800
C27A H27C 0.9800
C28A C33A 1.383(3)
C28A C29A 1.386(3)
C29A C30A 1.385(3)
C29A H29A 0.9500
C30A C31A 1.383(3)
C30A H30A 0.9500
C31A C32A 1.381(3)
C31A C34A 1.507(3)
C32A C33A 1.383(3)
C32A H32A 0.9500
C33A H33A 0.9500
C34A H34A 0.9800
C34A H34B 0.9800
C34A H34C 0.9800
N1B C2B 1.363(2)
N1B C5B 1.401(2)
N1B C6B 1.453(2)
C2B N3B 1.310(2)
C2B H2B 0.9500
N3B C4B 1.394(2)
C4B C5B 1.374(3)
C4B C9B 1.472(3)
C5B C15B 1.472(3)
C6B N7B 1.275(2)
C6B N8B 1.358(2)
N7B C21B 1.414(2)
N8B C28B 1.407(2)
N8B H8B 0.8800
C9B C10B 1.392(3)
C9B C14B 1.393(3)
C10B C11B 1.389(3)
C10B H10B 0.9500
C11B C12B 1.373(3)
C11B H11B 0.9500
C12B C13B 1.386(3)
C12B H12B 0.9500
C13B C14B 1.373(3)
C13B H13B 0.9500
C14B H14B 0.9500
C15B C20B 1.389(3)
C15B C16B 1.393(3)
C16B C17B 1.380(3)
C16B H16B 0.9500
C17B C18B 1.376(3)
C17B H17B 0.9500
C18B C19B 1.383(3)
C18B H18B 0.9500
C19B C20B 1.384(3)
C19B H19B 0.9500
C20B H20B 0.9500
C21B C22B 1.396(3)
C21B C26B 1.397(3)
C22B C23B 1.382(3)
C22B H22B 0.9500
C23B C24B 1.384(3)
C23B H23B 0.9500
C24B C25B 1.388(3)
C24B C27B 1.509(3)
C25B C26B 1.386(3)
C25B H25B 0.9500
C26B H26B 0.9500
C27B H27D 0.9800
C27B H27E 0.9800
C27B H27F 0.9800
C28B C29B 1.388(3)
C28B C33B 1.393(3)
C29B C30B 1.394(3)
C29B H29B 0.9500
C30B C31B 1.383(3)
C30B H30B 0.9500
C31B C32B 1.388(3)
C31B C34B 1.506(3)
C32B C33B 1.381(3)
C32B H32B 0.9500
C33B H33B 0.9500
C34B H34D 0.9800
C34B H34E 0.9800
C34B H34F 0.9800

loop_
_geom_hbond_atom_site_label_D
_geom_hbond_atom_site_label_H
_geom_hbond_atom_site_label_A
_geom_hbond_distance_DH
_geom_hbond_distance_HA
_geom_hbond_distance_DA
_geom_hbond_angle_DHA
N8A H8A N3B 0.88 2.06 2.928(2) 169.6
N8B H8B N3A 0.88 2.04 2.919(2) 177.2

loop_
_geom_torsion_atom_site_label_1
_geom_torsion_atom_site_label_2
_geom_torsion_atom_site_label_3
_geom_torsion_atom_site_label_4
_geom_torsion
C5A N1A C2A N3A 0.2(2)
C6A N1A C2A N3A -169.72(17)
N1A C2A N3A C4A -0.2(2)
C2A N3A C4A C5A 0.1(2)
C2A N3A C4A C9A 178.97(17)
N3A C4A C5A N1A 0.0(2)
C9A C4A C5A N1A -178.69(19)
N3A C4A C5A C15A -170.41(19)
C9A C4A C5A C15A 10.9(4)
C2A N1A C5A C4A -0.1(2)
C6A N1A C5A C4A 169.12(18)
C2A N1A C5A C15A 171.29(18)
C6A N1A C5A C15A -19.5(3)
C2A N1A C6A N7A -80.9(3)
C5A N1A C6A N7A 111.4(2)
C2A N1A C6A N8A 95.3(2)
C5A N1A C6A N8A -72.4(2)
N8A C6A N7A C21A 171.72(19)
N1A C6A N7A C21A -12.6(3)
N7A C6A N8A C28A -13.0(3)
N1A C6A N8A C28A 170.74(17)
C5A C4A C9A C10A -159.1(2)
N3A C4A C9A C10A 22.4(3)
C5A C4A C9A C14A 22.6(3)
N3A C4A C9A C14A -155.94(19)
C14A C9A C10A C11A -0.3(3)
C4A C9A C10A C11A -178.71(19)
C9A C10A C11A C12A 0.0(3)
C10A C11A C12A C13A 0.2(3)
C11A C12A C13A C14A -0.2(3)
C12A C13A C14A C9A -0.2(3)
C10A C9A C14A C13A 0.4(3)
C4A C9A C14A C13A 178.75(19)
C4A C5A C15A C20A -128.3(2)
N1A C5A C15A C20A 62.8(3)
C4A C5A C15A C16A 52.0(3)
N1A C5A C15A C16A -116.9(2)
C20A C15A C16A C17A -0.3(3)
C5A C15A C16A C17A 179.52(19)
C15A C16A C17A C18A -0.1(3)
C16A C17A C18A C19A 0.3(3)
C17A C18A C19A C20A -0.2(3)
C16A C15A C20A C19A 0.4(3)
C5A C15A C20A C19A -179.37(19)
C18A C19A C20A C15A -0.2(3)
C6A N7A C21A C26A -61.3(3)
C6A N7A C21A C22A 124.5(2)
C26A C21A C22A C23A 0.2(3)
N7A C21A C22A C23A 174.6(2)
C21A C22A C23A C24A 0.0(4)
C22A C23A C24A C25A 0.0(4)
C22A C23A C24A C27A -179.0(2)
C23A C24A C25A C26A -0.3(3)
C27A C24A C25A C26A 178.7(2)
C22A C21A C26A C25A -0.5(3)
N7A C21A C26A C25A -174.69(18)
C24A C25A C26A C21A 0.5(3)
C6A N8A C28A C33A 142.8(2)
C6A N8A C28A C29A -39.0(3)
C33A C28A C29A C30A -1.0(3)
N8A C28A C29A C30A -179.14(18)
C28A C29A C30A C31A 0.1(3)
C29A C30A C31A C32A 1.2(3)
C29A C30A C31A C34A -178.6(2)
C30A C31A C32A C33A -1.7(3)
C34A C31A C32A C33A 178.2(2)
C31A C32A C33A C28A 0.8(3)
C29A C28A C33A C32A 0.6(3)
N8A C28A C33A C32A 178.78(18)
C5B N1B C2B N3B 0.7(2)
C6B N1B C2B N3B 179.29(17)
N1B C2B N3B C4B 0.1(2)
C2B N3B C4B C5B -0.9(2)
C2B N3B C4B C9B 175.21(17)
N3B C4B C5B N1B 1.4(2)
C9B C4B C5B N1B -174.14(19)
N3B C4B C5B C15B -176.4(2)
C9B C4B C5B C15B 8.1(4)
C2B N1B C5B C4B -1.3(2)
C6B N1B C5B C4B -179.67(18)
C2B N1B C5B C15B 176.83(18)
C6B N1B C5B C15B -1.6(3)
C2B N1B C6B N7B -119.4(2)
C5B N1B C6B N7B 58.8(3)
C2B N1B C6B N8B 60.2(2)
C5B N1B C6B N8B -121.6(2)
N8B C6B N7B C21B -172.18(18)
N1B C6B N7B C21B 7.3(3)
N7B C6B N8B C28B 10.3(3)
N1B C6B N8B C28B -169.28(17)
C5B C4B C9B C10B -157.2(2)
N3B C4B C9B C10B 27.6(3)
C5B C4B C9B C14B 27.4(3)
N3B C4B C9B C14B -147.84(19)
C14B C9B C10B C11B 0.3(3)
C4B C9B C10B C11B -175.34(18)
C9B C10B C11B C12B -0.2(3)
C10B C11B C12B C13B 0.0(3)
C11B C12B C13B C14B 0.1(3)
C12B C13B C14B C9B -0.1(3)
C10B C9B C14B C13B -0.1(3)
C4B C9B C14B C13B 175.40(19)
C4B C5B C15B C20B -135.9(2)
N1B C5B C15B C20B 46.6(3)
C4B C5B C15B C16B 44.3(3)
N1B C5B C15B C16B -133.2(2)
C20B C15B C16B C17B -0.3(3)
C5B C15B C16B C17B 179.50(19)
C15B C16B C17B C18B -1.5(3)
C16B C17B C18B C19B 1.7(3)
C17B C18B C19B C20B -0.1(3)
C18B C19B C20B C15B -1.7(3)
C16B C15B C20B C19B 1.9(3)
C5B C15B C20B C19B -177.93(19)
C6B N7B C21B C22B -157.2(2)
C6B N7B C21B C26B 29.5(3)
C26B C21B C22B C23B -0.4(3)
N7B C21B C22B C23B -174.37(19)
C21B C22B C23B C24B 0.4(3)
C22B C23B C24B C25B -0.6(3)
C22B C23B C24B C27B 177.2(2)
C23B C24B C25B C26B 0.8(3)
C27B C24B C25B C26B -176.9(2)
C24B C25B C26B C21B -0.9(3)
C22B C21B C26B C25B 0.7(3)
N7B C21B C26B C25B 173.90(19)
C6B N8B C28B C29B 2.9(3)
C6B N8B C28B C33B -177.85(19)
C33B C28B C29B C30B 0.1(3)
N8B C28B C29B C30B 179.37(18)
C28B C29B C30B C31B 0.8(3)
C29B C30B C31B C32B -1.4(3)
C29B C30B C31B C34B 178.04(19)
C30B C31B C32B C33B 1.1(3)
C34B C31B C32B C33B -178.35(19)
C31B C32B C33B C28B -0.2(3)
C29B C28B C33B C32B -0.4(3)
N8B C28B C33B C32B -179.73(18)
